data_7003006
loop_
_publ_author_name
'Chen, Zhen-Feng'
'Tan, Ming-Xiong'
'Liu, Li-Min'
'Liu, Yan-Cheng'
'Wang, Heng-Shan'
'Yang, Bin'
'Peng, Yan'
'Liu, Hua-Gang'
'Liang, Hong'
'Orvig, Chris'

_publ_section_title
;
 Cytotoxicity of the traditional chinese medicine (TCM) plumbagin in
 its copper chemistry
;
_journal_issue 48
_journal_name_full 'Dalton Transactions'
_journal_page_first 10824
_journal_page_last 10833
_journal_paper_doi 10.1039/b910133k
_journal_year 2009
_chemical_formula_sum 'C22 H18 Cu O8'
_chemical_formula_weight 473.90
_chemical_name_systematic
;
?
;
_space_group_IT_number 15
_symmetry_cell_setting monoclinic
_symmetry_space_group_name_Hall '-C 2yc'
_symmetry_space_group_name_H-M 'C 1 2/c 1'
_atom_sites_solution_hydrogens geom
_atom_sites_solution_primary direct
_atom_sites_solution_secondary difmap
_audit_creation_method SHELXL-97
_cell_angle_alpha 90.00
_cell_angle_beta 109.319(3)
_cell_angle_gamma 90.00
_cell_formula_units_Z 4
_cell_length_a 21.576(4)
_cell_length_b 10.0549(18)
_cell_length_c 9.3266(17)
_cell_measurement_reflns_used 757
_cell_measurement_temperature 296(2)
_cell_measurement_theta_max 19.10
_cell_measurement_theta_min 2.26
_cell_volume 1909.4(6)
_computing_cell_refinement 'Bruker SMART'
_computing_data_collection 'Bruker SMART'
_computing_data_reduction 'Bruker SAINT'
_computing_molecular_graphics 'Bruker SHELXTL'
_computing_publication_material 'Bruker SHELXTL'
_computing_structure_refinement 'SHELXL-97 (Sheldrick, 1997)'
_computing_structure_solution 'SHELXS-97 (Sheldrick, 1990)'
_diffrn_ambient_temperature 296(2)
_diffrn_measured_fraction_theta_full 0.996
_diffrn_measured_fraction_theta_max 0.996
_diffrn_measurement_device_type 'CCD area detector'
_diffrn_measurement_method 'phi and omega scans'
_diffrn_radiation_monochromator graphite
_diffrn_radiation_source 'fine-focus sealed tube'
_diffrn_radiation_type MoK\a
_diffrn_radiation_wavelength 0.71073
_diffrn_reflns_av_R_equivalents 0.0385
_diffrn_reflns_av_sigmaI/netI 0.0481
_diffrn_reflns_limit_h_max 22
_diffrn_reflns_limit_h_min -25
_diffrn_reflns_limit_k_max 11
_diffrn_reflns_limit_k_min -11
_diffrn_reflns_limit_l_max 10
_diffrn_reflns_limit_l_min -11
_diffrn_reflns_number 4662
_diffrn_reflns_theta_full 25.05
_diffrn_reflns_theta_max 25.05
_diffrn_reflns_theta_min 2.00
_diffrn_standards_decay_% 0
_diffrn_standards_interval_count 0
_diffrn_standards_interval_time 0
_diffrn_standards_number 0
_exptl_absorpt_coefficient_mu 1.195
_exptl_absorpt_correction_T_max 0.8718
_exptl_absorpt_correction_T_min 0.7339
_exptl_absorpt_correction_type multi-scan
_exptl_absorpt_process_details sadabs
_exptl_crystal_colour blue
_exptl_crystal_density_diffrn 1.649
_exptl_crystal_density_method 'not measured'
_exptl_crystal_description block
_exptl_crystal_F_000 972
_exptl_crystal_size_max 0.28
_exptl_crystal_size_mid 0.17
_exptl_crystal_size_min 0.12
_refine_diff_density_max 0.411
_refine_diff_density_min -0.368
_refine_diff_density_rms 0.074
_refine_ls_extinction_method none
_refine_ls_goodness_of_fit_ref 1.036
_refine_ls_hydrogen_treatment constr
_refine_ls_matrix_type full
_refine_ls_number_parameters 143
_refine_ls_number_reflns 1684
_refine_ls_number_restraints 0
_refine_ls_restrained_S_all 1.036
_refine_ls_R_factor_all 0.0829
_refine_ls_R_factor_gt 0.0499
_refine_ls_shift/su_max 0.000
_refine_ls_shift/su_mean 0.000
_refine_ls_structure_factor_coef Fsqd
_refine_ls_weighting_details 'calc w=1/[\s^2^(Fo^2^)+(0.0821P)^2^+1.6913P] where P=(Fo^2^+2Fc^2^)/3'
_refine_ls_weighting_scheme calc
_refine_ls_wR_factor_gt 0.1349
_refine_ls_wR_factor_ref 0.1594
_reflns_number_gt 1084
_reflns_number_total 1684
_reflns_threshold_expression >2sigma(I)
_cod_data_source_file b910133k.txt
_cod_data_source_block xb1734
_cod_depositor_comments
;
The following automatic conversions were performed:
'_symmetry_cell_setting' value 'Monoclinic' changed to 'monoclinic'
according to '/home/saulius/struct/CIF-dictionaries/cif_core.dic'
dictionary named 'cif_core.dic' version 2.4.1 from 2010-06-29.

Automatic conversion script
Id: cif_fix_enum 1527 2010-12-29 10:47:43Z saulius 
;
_cod_original_sg_symbol_H-M C2/c
_cod_database_code 7003006

loop_
_symmetry_equiv_pos_as_xyz
'x, y, z'
'-x, y, -z+1/2'
'x+1/2, y+1/2, z'
'-x+1/2, y+1/2, -z+1/2'
'-x, -y, -z'
'x, -y, z-1/2'
'-x+1/2, -y+1/2, -z'
'x+1/2, -y+1/2, z-1/2'

loop_
_atom_site_label
_atom_site_type_symbol
_atom_site_fract_x
_atom_site_fract_y
_atom_site_fract_z
_atom_site_U_iso_or_equiv
_atom_site_adp_type
_atom_site_occupancy
_atom_site_symmetry_multiplicity
_atom_site_calc_flag
_atom_site_refinement_flags
_atom_site_disorder_assembly
_atom_site_disorder_group
Cu1 Cu 1.0000 0.0000 1.0000 0.0515(4) Uani 1 2 d S . .
O1 O 0.96439(15) 0.1524(3) 0.8791(3) 0.0526(9) Uani 1 1 d . . .
O2 O 0.94837(15) -0.1193(3) 0.8532(3) 0.0529(9) Uani 1 1 d . . .
O3 O 0.77708(18) 0.2160(4) 0.3402(4) 0.0766(11) Uani 1 1 d . . .
C1 C 0.9203(2) 0.1574(5) 0.7486(5) 0.0481(12) Uani 1 1 d . . .
C2 C 0.9037(2) 0.2890(5) 0.6847(6) 0.0538(13) Uani 1 1 d . . .
H2 H 0.9255 0.3619 0.7402 0.065 Uiso 1 1 calc R . .
C3 C 0.8579(3) 0.3103(5) 0.5481(6) 0.0564(13) Uani 1 1 d . . .
C4 C 0.8222(2) 0.1962(6) 0.4604(5) 0.0534(13) Uani 1 1 d . . .
C5 C 0.8402(2) 0.0612(5) 0.5179(5) 0.0460(12) Uani 1 1 d . . .
C6 C 0.8100(2) -0.0456(6) 0.4340(6) 0.0563(14) Uani 1 1 d . . .
H6 H 0.7783 -0.0319 0.3395 0.068 Uiso 1 1 calc R . .
C7 C 0.8257(2) -0.1745(6) 0.4866(6) 0.0587(14) Uani 1 1 d . . .
H7 H 0.8050 -0.2465 0.4274 0.070 Uiso 1 1 calc R . .
C8 C 0.8724(2) -0.1950(6) 0.6281(6) 0.0569(13) Uani 1 1 d . . .
H8 H 0.8822 -0.2816 0.6634 0.068 Uiso 1 1 calc R . .
C9 C 0.9053(2) -0.0889(5) 0.7200(5) 0.0488(12) Uani 1 1 d . . .
C10 C 0.8896(2) 0.0431(5) 0.6650(5) 0.0465(12) Uani 1 1 d . . .
C11 C 0.8416(3) 0.4468(6) 0.4809(7) 0.0726(17) Uani 1 1 d . . .
H11A H 0.7989 0.4724 0.4822 0.109 Uiso 1 1 calc R . .
H11B H 0.8417 0.4462 0.3781 0.109 Uiso 1 1 calc R . .
H11C H 0.8738 0.5091 0.5395 0.109 Uiso 1 1 calc R . .
O4 O 1.0139(2) 0.4062(4) 1.1164(4) 0.0799(12) Uani 1 1 d . . .

loop_
_atom_site_aniso_label
_atom_site_aniso_U_11
_atom_site_aniso_U_22
_atom_site_aniso_U_33
_atom_site_aniso_U_23
_atom_site_aniso_U_13
_atom_site_aniso_U_12
Cu1 0.0483(6) 0.0681(6) 0.0305(5) -0.0030(4) 0.0029(4) 0.0001(4)
O1 0.0503(19) 0.066(2) 0.0319(17) -0.0004(16) 0.0013(15) 0.0008(17)
O2 0.058(2) 0.061(2) 0.0294(17) -0.0037(15) 0.0012(16) -0.0040(17)
O3 0.069(2) 0.085(3) 0.049(2) 0.006(2) -0.0152(19) 0.005(2)
C1 0.040(3) 0.065(3) 0.036(3) -0.005(2) 0.009(2) -0.002(2)
C2 0.054(3) 0.054(3) 0.045(3) -0.003(2) 0.005(2) 0.003(2)
C3 0.051(3) 0.070(4) 0.044(3) 0.007(3) 0.011(2) 0.013(3)
C4 0.042(3) 0.082(4) 0.035(3) -0.002(3) 0.010(2) 0.003(3)
C5 0.036(3) 0.066(3) 0.032(2) 0.000(2) 0.005(2) -0.001(2)
C6 0.042(3) 0.086(4) 0.033(3) -0.004(3) 0.003(2) -0.006(3)
C7 0.053(3) 0.071(4) 0.045(3) -0.009(3) 0.007(3) -0.007(3)
C8 0.056(3) 0.066(3) 0.043(3) -0.003(3) 0.010(2) -0.002(3)
C9 0.044(3) 0.069(4) 0.033(3) -0.006(2) 0.013(2) -0.004(2)
C10 0.039(3) 0.064(3) 0.034(2) 0.000(2) 0.008(2) -0.002(2)
C11 0.063(4) 0.073(4) 0.063(4) 0.008(3) -0.004(3) 0.007(3)
O4 0.096(3) 0.077(3) 0.064(3) 0.000(2) 0.022(2) 0.001(2)

loop_
_atom_type_symbol
_atom_type_description
_atom_type_scat_dispersion_real
_atom_type_scat_dispersion_imag
_atom_type_scat_source
C C 0.0033 0.0016 'International Tables Vol C Tables 4.2.6.8 and 6.1.1.4'
H H 0.0000 0.0000 'International Tables Vol C Tables 4.2.6.8 and 6.1.1.4'
O O 0.0106 0.0060 'International Tables Vol C Tables 4.2.6.8 and 6.1.1.4'
Cu Cu 0.3201 1.2651 'International Tables Vol C Tables 4.2.6.8 and 6.1.1.4'

loop_
_geom_angle_atom_site_label_1
_geom_angle_atom_site_label_2
_geom_angle_atom_site_label_3
_geom_angle
_geom_angle_site_symmetry_1
_geom_angle_site_symmetry_3
_geom_angle_publ_flag
O2 Cu1 O2 180.000(1) . 5_757 ?
O2 Cu1 O1 86.79(14) . 5_757 ?
O2 Cu1 O1 93.21(14) 5_757 5_757 ?
O2 Cu1 O1 93.21(14) . . ?
O2 Cu1 O1 86.79(14) 5_757 . ?
O1 Cu1 O1 180.000(1) 5_757 . ?
C1 O1 Cu1 128.6(3) . . ?
C9 O2 Cu1 126.9(3) . . ?
O1 C1 C10 123.8(5) . . ?
O1 C1 C2 115.8(5) . . ?
C10 C1 C2 120.4(4) . . ?
C3 C2 C1 122.6(5) . . ?
C3 C2 H2 118.7 . . ?
C1 C2 H2 118.7 . . ?
C2 C3 C4 119.2(5) . . ?
C2 C3 C11 122.5(5) . . ?
C4 C3 C11 118.3(5) . . ?
O3 C4 C5 121.1(5) . . ?
O3 C4 C3 119.4(5) . . ?
C5 C4 C3 119.5(4) . . ?
C6 C5 C10 120.6(5) . . ?
C6 C5 C4 120.2(4) . . ?
C10 C5 C4 119.2(5) . . ?
C5 C6 C7 121.3(5) . . ?
C5 C6 H6 119.3 . . ?
C7 C6 H6 119.3 . . ?
C8 C7 C6 119.4(5) . . ?
C8 C7 H7 120.3 . . ?
C6 C7 H7 120.3 . . ?
C7 C8 C9 122.0(5) . . ?
C7 C8 H8 119.0 . . ?
C9 C8 H8 119.0 . . ?
O2 C9 C8 117.1(5) . . ?
O2 C9 C10 124.4(4) . . ?
C8 C9 C10 118.5(4) . . ?
C9 C10 C1 122.9(4) . . ?
C9 C10 C5 118.2(5) . . ?
C1 C10 C5 118.8(5) . . ?
C3 C11 H11A 109.5 . . ?
C3 C11 H11B 109.5 . . ?
H11A C11 H11B 109.5 . . ?
C3 C11 H11C 109.5 . . ?
H11A C11 H11C 109.5 . . ?
H11B C11 H11C 109.5 . . ?

loop_
_geom_bond_atom_site_label_1
_geom_bond_atom_site_label_2
_geom_bond_distance
_geom_bond_site_symmetry_2
_geom_bond_publ_flag
Cu1 O2 1.883(3) . ?
Cu1 O2 1.883(3) 5_757 ?
Cu1 O1 1.907(3) 5_757 ?
Cu1 O1 1.907(3) . ?
O1 C1 1.274(5) . ?
O2 C9 1.318(5) . ?
O3 C4 1.233(6) . ?
C1 C10 1.423(7) . ?
C1 C2 1.447(7) . ?
C2 C3 1.345(7) . ?
C2 H2 0.9300 . ?
C3 C4 1.470(7) . ?
C3 C11 1.502(7) . ?
C4 C5 1.464(7) . ?
C5 C6 1.362(7) . ?
C5 C10 1.443(6) . ?
C6 C7 1.387(7) . ?
C6 H6 0.9300 . ?
C7 C8 1.386(7) . ?
C7 H7 0.9300 . ?
C8 C9 1.405(7) . ?
C8 H8 0.9300 . ?
C9 C10 1.423(7) . ?
C11 H11A 0.9600 . ?
C11 H11B 0.9600 . ?
C11 H11C 0.9600 . ?

loop_
_geom_torsion_atom_site_label_1
_geom_torsion_atom_site_label_2
_geom_torsion_atom_site_label_3
_geom_torsion_atom_site_label_4
_geom_torsion
_geom_torsion_site_symmetry_1
_geom_torsion_site_symmetry_2
_geom_torsion_site_symmetry_3
_geom_torsion_site_symmetry_4
_geom_torsion_publ_flag
O2 Cu1 O1 C1 1.5(4) . . . . ?
O2 Cu1 O1 C1 -178.5(4) 5_757 . . . ?
O1 Cu1 O2 C9 179.9(4) 5_757 . . . ?
O1 Cu1 O2 C9 -0.1(4) . . . . ?
Cu1 O1 C1 C10 -1.7(7) . . . . ?
Cu1 O1 C1 C2 -179.7(3) . . . . ?
O1 C1 C2 C3 -179.8(4) . . . . ?
C10 C1 C2 C3 2.1(7) . . . . ?
C1 C2 C3 C4 1.2(8) . . . . ?
C1 C2 C3 C11 -178.9(5) . . . . ?
C2 C3 C4 O3 175.0(5) . . . . ?
C11 C3 C4 O3 -4.9(7) . . . . ?
C2 C3 C4 C5 -4.5(7) . . . . ?
C11 C3 C4 C5 175.7(5) . . . . ?
O3 C4 C5 C6 4.2(7) . . . . ?
C3 C4 C5 C6 -176.4(4) . . . . ?
O3 C4 C5 C10 -174.9(4) . . . . ?
C3 C4 C5 C10 4.5(6) . . . . ?
C10 C5 C6 C7 -0.1(7) . . . . ?
C4 C5 C6 C7 -179.2(5) . . . . ?
C5 C6 C7 C8 0.8(8) . . . . ?
C6 C7 C8 C9 -0.9(8) . . . . ?
Cu1 O2 C9 C8 179.8(3) . . . . ?
Cu1 O2 C9 C10 -1.1(6) . . . . ?
C7 C8 C9 O2 179.4(4) . . . . ?
C7 C8 C9 C10 0.3(7) . . . . ?
O2 C9 C10 C1 1.3(7) . . . . ?
C8 C9 C10 C1 -179.6(4) . . . . ?
O2 C9 C10 C5 -178.7(4) . . . . ?
C8 C9 C10 C5 0.4(6) . . . . ?
O1 C1 C10 C9 0.2(7) . . . . ?
C2 C1 C10 C9 178.1(4) . . . . ?
O1 C1 C10 C5 -179.9(4) . . . . ?
C2 C1 C10 C5 -1.9(7) . . . . ?
C6 C5 C10 C9 -0.5(7) . . . . ?
C4 C5 C10 C9 178.6(4) . . . . ?
C6 C5 C10 C1 179.6(4) . . . . ?
C4 C5 C10 C1 -1.3(6) . . . . ?
